data_4125395
loop_
_publ_author_name
'Wang, Guanghui'
'Liu, Li'
'Wang, Hong'
'Ding, You-Song'
'Zhou, Jing'
'Mao, Shuai'
'Li, Pengfei'

_publ_section_title
;
 N,B-Bidentate Boryl Ligand-Supported Iridium Catalyst for Efficient
 Functional-Group-Directed C-H Borylation.
;
_journal_issue 1
_journal_name_full 'Journal of the American Chemical Society'
_journal_page_first 91
_journal_page_last 94
_journal_paper_doi 10.1021/jacs.6b11867
_journal_volume 139
_journal_year 2017
_chemical_formula_sum 'C31 H33 B Cl Ir N3 Si'
_chemical_formula_weight 714.15
_space_group_crystal_system monoclinic
_space_group_IT_number 14
_space_group_name_Hall '-P 2ybc'
_space_group_name_H-M_alt 'P 1 21/c 1'
_symmetry_space_group_name_Hall '-P 2ybc'
_symmetry_space_group_name_H-M 'P 1 21/c 1'
_atom_sites_solution_hydrogens geom
_audit_creation_method SHELXL-2014/7
_cell_angle_alpha 90
_cell_angle_beta 93.4960(10)
_cell_angle_gamma 90
_cell_formula_units_Z 8
_cell_length_a 15.5710(11)
_cell_length_b 27.8890(19)
_cell_length_c 13.1594(9)
_cell_measurement_reflns_used 9840
_cell_measurement_temperature 296(2)
_cell_measurement_theta_max 24.77
_cell_measurement_theta_min 2.21
_cell_volume 5704.0(7)
_computing_structure_refinement 'SHELXL-2014/7 (Sheldrick, 2014)'
_diffrn_ambient_temperature 296(2)
_diffrn_measured_fraction_theta_full 0.995
_diffrn_measured_fraction_theta_max 0.995
_diffrn_measurement_device_type 'CCD area detector'
_diffrn_measurement_method 'phi and omega scans'
_diffrn_radiation_type MoK\a
_diffrn_radiation_wavelength 0.71073
_diffrn_reflns_av_R_equivalents 0.0214
_diffrn_reflns_av_unetI/netI 0.0177
_diffrn_reflns_Laue_measured_fraction_full 0.995
_diffrn_reflns_Laue_measured_fraction_max 0.995
_diffrn_reflns_limit_h_max 18
_diffrn_reflns_limit_h_min -18
_diffrn_reflns_limit_k_max 32
_diffrn_reflns_limit_k_min -32
_diffrn_reflns_limit_l_max 15
_diffrn_reflns_limit_l_min -15
_diffrn_reflns_number 45604
_diffrn_reflns_point_group_measured_fraction_full 0.995
_diffrn_reflns_point_group_measured_fraction_max 0.995
_diffrn_reflns_theta_full 24.830
_diffrn_reflns_theta_max 24.830
_diffrn_reflns_theta_min 1.310
_exptl_absorpt_coefficient_mu 4.843
_exptl_absorpt_correction_T_max 0.3483
_exptl_absorpt_correction_T_min 0.2088
_exptl_absorpt_correction_type multi-scan
_exptl_crystal_colour yellow
_exptl_crystal_density_diffrn 1.663
_exptl_crystal_description block
_exptl_crystal_F_000 2824
_exptl_crystal_size_max 0.471
_exptl_crystal_size_mid 0.278
_exptl_crystal_size_min 0.276
_refine_diff_density_max 0.862
_refine_diff_density_min -0.526
_refine_diff_density_rms 0.069
_refine_ls_extinction_method none
_refine_ls_goodness_of_fit_ref 1.052
_refine_ls_hydrogen_treatment constr
_refine_ls_matrix_type full
_refine_ls_number_parameters 689
_refine_ls_number_reflns 9819
_refine_ls_number_restraints 0
_refine_ls_restrained_S_all 1.052
_refine_ls_R_factor_all 0.0258
_refine_ls_R_factor_gt 0.0200
_refine_ls_shift/su_max 0.004
_refine_ls_shift/su_mean 0.000
_refine_ls_structure_factor_coef Fsqd
_refine_ls_weighting_details 'w=1/[\s^2^(Fo^2^)+(0.0230P)^2^+5.6468P] where P=(Fo^2^+2Fc^2^)/3'
_refine_ls_weighting_scheme calc
_refine_ls_wR_factor_gt 0.0469
_refine_ls_wR_factor_ref 0.0493
_reflns_Friedel_coverage 0.000
_reflns_number_gt 8738
_reflns_number_total 9819
_reflns_threshold_expression 'I > 2\s(I)'
_cod_data_source_file ja6b11867_si_003.cif
_cod_data_source_block wgh2-42
_cod_depositor_comments
;
Adding full bibliography for 4125395--4125396.cif.

2020-05-25
Z value and formula fixed to values more according to usual
chemical conventions.                 miguel
;
_cod_original_formula_sum 'C62 H66 B2 Cl2 Ir2 N6 Si2'
_cod_original_formula_weight 1428.30
_cod_original_formula_units_Z 4
_cod_database_code 4125395
_shelx_shelxl_version_number 2014/7
_shelx_space_group_comment
;
The symmetry employed for this shelxl refinement is uniquely defined
by the following loop, which should always be used as a source of
symmetry information in preference to the above space-group names.
They are only intended as comments.
;
_shelx_estimated_absorpt_t_min 0.209
_shelx_estimated_absorpt_t_max 0.348

loop_
_space_group_symop_operation_xyz
'x, y, z'
'-x, y+1/2, -z+1/2'
'-x, -y, -z'
'x, -y-1/2, z-1/2'

loop_
_atom_site_label
_atom_site_type_symbol
_atom_site_fract_x
_atom_site_fract_y
_atom_site_fract_z
_atom_site_U_iso_or_equiv
_atom_site_adp_type
_atom_site_occupancy
_atom_site_site_symmetry_order
_atom_site_calc_flag
_atom_site_refinement_flags_posn
_atom_site_refinement_flags_adp
Ir1 Ir 0.08412(2) 0.63050(2) 1.11205(2) 0.03000(4) Uani 1 1 d . .
Ir2 Ir 0.57869(2) 0.65302(2) 0.21725(2) 0.03168(4) Uani 1 1 d . .
N1 N 0.67480(16) 0.65254(9) 0.3360(2) 0.0333(6) Uani 1 1 d . .
N2 N 0.56297(17) 0.64116(10) 0.4397(2) 0.0367(6) Uani 1 1 d . .
N3 N 0.42157(17) 0.66258(11) 0.3632(2) 0.0403(7) Uani 1 1 d . .
N4 N 0.17054(17) 0.60422(10) 1.0081(2) 0.0379(6) Uani 1 1 d . .
N5 N 0.04924(17) 0.59347(9) 0.9027(2) 0.0343(6) Uani 1 1 d . .
N6 N -0.08637(17) 0.59335(10) 0.9848(2) 0.0391(7) Uani 1 1 d . .
Si1 Si 0.06057(7) 0.70382(3) 1.01514(7) 0.0404(2) Uani 1 1 d . .
Si2 Si 0.54772(6) 0.56862(3) 0.23562(8) 0.0400(2) Uani 1 1 d . .
B1 B 0.5097(2) 0.65279(13) 0.3461(3) 0.0335(8) Uani 1 1 d . .
B2 B 0.0026(2) 0.60476(13) 0.9942(3) 0.0325(8) Uani 1 1 d . .
C1 C 0.0242(2) 0.65869(13) 1.2454(2) 0.0389(8) Uani 1 1 d . .
H1 H 0.0375 0.6891 1.2217 0.047 Uiso 1 1 calc R U
C2 C -0.0374(2) 0.63162(12) 1.1885(3) 0.0361(8) Uani 1 1 d . .
H2 H -0.0604 0.6437 1.1268 0.043 Uiso 1 1 calc R U
C3 C -0.0679(2) 0.58284(13) 1.2247(3) 0.0460(9) Uani 1 1 d . .
H3A H -0.1276 0.5786 1.2006 0.055 Uiso 1 1 calc R U
H3B H -0.0659 0.5830 1.2985 0.055 Uiso 1 1 calc R U
C4 C -0.0164(2) 0.53977(13) 1.1902(3) 0.0515(10) Uani 1 1 d . .
H4A H -0.0168 0.5151 1.2422 0.062 Uiso 1 1 calc R U
H4B H -0.0448 0.5268 1.1286 0.062 Uiso 1 1 calc R U
C5 C 0.0758(2) 0.55109(13) 1.1700(3) 0.0480(9) Uani 1 1 d . .
H5 H 0.0957 0.5414 1.1081 0.058 Uiso 1 1 calc R U
C6 C 0.1320(2) 0.57463(14) 1.2364(3) 0.0498(10) Uani 1 1 d . .
H6 H 0.1872 0.5805 1.2161 0.060 Uiso 1 1 calc R U
C7 C 0.1100(3) 0.59165(16) 1.3405(3) 0.0639(12) Uani 1 1 d . .
H7A H 0.1621 0.5915 1.3849 0.077 Uiso 1 1 calc R U
H7B H 0.0703 0.5690 1.3680 0.077 Uiso 1 1 calc R U
C8 C 0.0702(3) 0.64144(16) 1.3429(3) 0.0553(10) Uani 1 1 d . .
H8A H 0.0296 0.6419 1.3960 0.066 Uiso 1 1 calc R U
H8B H 0.1154 0.6642 1.3620 0.066 Uiso 1 1 calc R U
C9 C 0.0561(4) 0.75960(15) 1.0957(3) 0.0741(14) Uani 1 1 d . .
H9A H 0.0543 0.7874 1.0525 0.111 Uiso 1 1 calc R U
H9B H 0.1063 0.7611 1.1417 0.111 Uiso 1 1 calc R U
H9C H 0.0055 0.7588 1.1338 0.111 Uiso 1 1 calc R U
C10 C 0.1492(3) 0.71314(16) 0.9261(3) 0.0634(12) Uani 1 1 d . .
H10A H 0.1490 0.6872 0.8781 0.095 Uiso 1 1 calc R U
H10B H 0.2036 0.7140 0.9645 0.095 Uiso 1 1 calc R U
H10C H 0.1401 0.7429 0.8904 0.095 Uiso 1 1 calc R U
C11 C -0.2016(3) 0.7051(2) 0.9193(6) 0.100(2) Uani 1 1 d . .
H11 H -0.2536 0.7054 0.9505 0.120 Uiso 1 1 calc R U
C12 C -0.1244(3) 0.70919(17) 0.9780(4) 0.0736(14) Uani 1 1 d . .
H12 H -0.1260 0.7139 1.0478 0.088 Uiso 1 1 calc R U
C13 C -0.0445(2) 0.70635(12) 0.9350(3) 0.0438(9) Uani 1 1 d . .
C14 C -0.0480(3) 0.70208(15) 0.8301(3) 0.0592(11) Uani 1 1 d . .
H14 H 0.0031 0.7007 0.7971 0.071 Uiso 1 1 calc R U
C16 C 0.2549(2) 0.59788(16) 1.0324(3) 0.0574(11) Uani 1 1 d . .
H16 H 0.2779 0.6099 1.0941 0.069 Uiso 1 1 calc R U
C17 C 0.3083(3) 0.57444(18) 0.9701(4) 0.0712(13) Uani 1 1 d . .
H17 H 0.3669 0.5719 0.9877 0.085 Uiso 1 1 calc R U
C18 C 0.2734(3) 0.55475(16) 0.8809(3) 0.0639(12) Uani 1 1 d . .
H18 H 0.3081 0.5377 0.8385 0.077 Uiso 1 1 calc R U
C19 C 0.1882(2) 0.56033(14) 0.8551(3) 0.0495(9) Uani 1 1 d . .
H19 H 0.1640 0.5468 0.7955 0.059 Uiso 1 1 calc R U
C20 C 0.1370(2) 0.58653(12) 0.9187(3) 0.0369(8) Uani 1 1 d . .
C21 C 0.4386(3) 0.55270(16) 0.2819(4) 0.0762(15) Uani 1 1 d . .
H21A H 0.3944 0.5672 0.2381 0.114 Uiso 1 1 calc R U
H21B H 0.4346 0.5643 0.3501 0.114 Uiso 1 1 calc R U
H21C H 0.4315 0.5185 0.2808 0.114 Uiso 1 1 calc R U
C22 C 0.5491(3) 0.53353(15) 0.1131(3) 0.0652(12) Uani 1 1 d . .
H22A H 0.6027 0.5389 0.0825 0.098 Uiso 1 1 calc R U
H22B H 0.5025 0.5439 0.0672 0.098 Uiso 1 1 calc R U
H22C H 0.5428 0.5000 0.1272 0.098 Uiso 1 1 calc R U
C23 C 0.6300(2) 0.53701(11) 0.3254(2) 0.0382(8) Uani 1 1 d . .
C24 C 0.7779(3) 0.51358(14) 0.3691(3) 0.0540(10) Uani 1 1 d . .
H24 H 0.8359 0.5160 0.3566 0.065 Uiso 1 1 calc R U
C25 C 0.7524(3) 0.48528(15) 0.4456(3) 0.0654(12) Uani 1 1 d . .
H25 H 0.7928 0.4679 0.4853 0.078 Uiso 1 1 calc R U
C26 C 0.6672(4) 0.48245(18) 0.4638(4) 0.0809(15) Uani 1 1 d . .
H26 H 0.6498 0.4630 0.5162 0.097 Uiso 1 1 calc R U
C27 C 0.6066(3) 0.50808(16) 0.4054(3) 0.0650(12) Uani 1 1 d . .
H27 H 0.5489 0.5060 0.4197 0.078 Uiso 1 1 calc R U
C28 C 0.7169(2) 0.53890(13) 0.3097(3) 0.0448(9) Uani 1 1 d . .
H28 H 0.7352 0.5579 0.2572 0.054 Uiso 1 1 calc R U
C29 C 0.4508(2) 0.67141(14) 0.1461(3) 0.0441(9) Uani 1 1 d . .
H29 H 0.4306 0.6485 0.1900 0.053 Uiso 1 1 calc R U
C30 C 0.5048(2) 0.65689(14) 0.0707(3) 0.0495(10) Uani 1 1 d . .
H30 H 0.5168 0.6244 0.0653 0.059 Uiso 1 1 calc R U
C31 C 0.4239(2) 0.72342(14) 0.1589(3) 0.0528(10) Uani 1 1 d . .
H31A H 0.3660 0.7240 0.1822 0.063 Uiso 1 1 calc R U
H31B H 0.4222 0.7389 0.0927 0.063 Uiso 1 1 calc R U
C32 C 0.4821(2) 0.75284(14) 0.2329(3) 0.0539(10) Uani 1 1 d . .
H32A H 0.4793 0.7862 0.2124 0.065 Uiso 1 1 calc R U
H32B H 0.4605 0.7506 0.3003 0.065 Uiso 1 1 calc R U
C33 C 0.5746(2) 0.73704(12) 0.2385(3) 0.0478(9) Uani 1 1 d . .
H33 H 0.6018 0.7327 0.3027 0.057 Uiso 1 1 calc R U
C34 C 0.6211(2) 0.72860(13) 0.1566(3) 0.0488(9) Uani 1 1 d . .
H34 H 0.6776 0.7181 0.1678 0.059 Uiso 1 1 calc R U
C35 C 0.5858(3) 0.73547(15) 0.0471(3) 0.0605(11) Uani 1 1 d . .
H35A H 0.6323 0.7459 0.0067 0.073 Uiso 1 1 calc R U
H35B H 0.5432 0.7609 0.0456 0.073 Uiso 1 1 calc R U
C36 C 0.5446(3) 0.69066(16) -0.0025(3) 0.0595(11) Uani 1 1 d . .
H36A H 0.5006 0.7007 -0.0534 0.071 Uiso 1 1 calc R U
H36B H 0.5882 0.6734 -0.0374 0.071 Uiso 1 1 calc R U
C42 C -0.1280(2) 0.57429(12) 0.8951(3) 0.0429(9) Uani 1 1 d . .
C43 C -0.0831(2) 0.57348(12) 0.8053(3) 0.0430(9) Uani 1 1 d . .
C44 C 0.0050(2) 0.58679(12) 0.8054(3) 0.0414(8) Uani 1 1 d . .
C53 C 0.3870(2) 0.66018(12) 0.4591(3) 0.0415(8) Uani 1 1 d . .
C54 C 0.3036(3) 0.67379(17) 0.4714(3) 0.0603(11) Uani 1 1 d . .
H54 H 0.2703 0.6867 0.4171 0.072 Uiso 1 1 calc R U
C55 C 0.0429(3) 0.59381(15) 0.7149(3) 0.0588(11) Uani 1 1 d . .
H55 H 0.0987 0.6058 0.7147 0.071 Uiso 1 1 calc R U
C56 C -0.0037(4) 0.58271(18) 0.6221(3) 0.0756(14) Uani 1 1 d . .
H56 H 0.0220 0.5874 0.5609 0.091 Uiso 1 1 calc R U
C57 C -0.0849(4) 0.56546(18) 0.6209(3) 0.0786(15) Uani 1 1 d . .
H57 H -0.1127 0.5565 0.5593 0.094 Uiso 1 1 calc R U
C58 C -0.1281(3) 0.56086(15) 0.7112(3) 0.0618(12) Uani 1 1 d . .
C59 C -0.2145(3) 0.54501(17) 0.7143(4) 0.0801(16) Uani 1 1 d . .
H59 H -0.2446 0.5358 0.6542 0.096 Uiso 1 1 calc R U
C60 C -0.2535(3) 0.54303(18) 0.8026(5) 0.0830(17) Uani 1 1 d . .
H60 H -0.3093 0.5311 0.8029 0.100 Uiso 1 1 calc R U
C61 C -0.2117(2) 0.55861(15) 0.8947(4) 0.0650(13) Uani 1 1 d . .
H61 H -0.2405 0.5583 0.9546 0.078 Uiso 1 1 calc R U
C62 C 0.4382(2) 0.64099(12) 0.5421(3) 0.0402(8) Uani 1 1 d . .
C63 C 0.5260(2) 0.62753(12) 0.5320(3) 0.0414(8) Uani 1 1 d . .
C64 C 0.5685(3) 0.60194(15) 0.6084(3) 0.0578(11) Uani 1 1 d . .
H64 H 0.6229 0.5895 0.5990 0.069 Uiso 1 1 calc R U
C65 C 0.5301(3) 0.59453(16) 0.7012(3) 0.0680(13) Uani 1 1 d . .
H65 H 0.5605 0.5781 0.7533 0.082 Uiso 1 1 calc R U
C66 C 0.4503(3) 0.61060(16) 0.7165(3) 0.0658(12) Uani 1 1 d . .
H66 H 0.4279 0.6069 0.7800 0.079 Uiso 1 1 calc R U
C67 C 0.4001(3) 0.63312(14) 0.6365(3) 0.0516(10) Uani 1 1 d . .
C68 C 0.3146(3) 0.64792(17) 0.6465(3) 0.0671(13) Uani 1 1 d . .
H68 H 0.2892 0.6439 0.7081 0.081 Uiso 1 1 calc R U
C69 C 0.2693(3) 0.6681(2) 0.5659(4) 0.0799(15) Uani 1 1 d . .
H69 H 0.2134 0.6785 0.5742 0.096 Uiso 1 1 calc R U
C70 C -0.1254(4) 0.6998(2) 0.7732(4) 0.0910(17) Uani 1 1 d . .
H70 H -0.1250 0.6976 0.7027 0.109 Uiso 1 1 calc R U
C71 C -0.2011(4) 0.7007(2) 0.8169(6) 0.102(2) Uani 1 1 d . .
H71 H -0.2525 0.6984 0.7773 0.123 Uiso 1 1 calc R U
C73 C 0.6508(2) 0.64778(11) 0.4326(3) 0.0353(7) Uani 1 1 d . .
C74 C 0.7118(3) 0.65416(14) 0.5143(3) 0.0528(10) Uani 1 1 d . .
H74 H 0.6951 0.6520 0.5808 0.063 Uiso 1 1 calc R U
C75 C 0.7958(3) 0.66351(16) 0.4962(3) 0.0616(12) Uani 1 1 d . .
H75 H 0.8367 0.6669 0.5502 0.074 Uiso 1 1 calc R U
C76 C 0.8193(2) 0.66786(15) 0.3976(3) 0.0563(11) Uani 1 1 d . .
H76 H 0.8760 0.6744 0.3837 0.068 Uiso 1 1 calc R U
C77 C 0.7575(2) 0.66228(13) 0.3208(3) 0.0440(9) Uani 1 1 d . .
H77 H 0.7735 0.6654 0.2541 0.053 Uiso 1 1 calc R U
Cl1 Cl 0.69498(6) 0.62511(4) 0.10323(7) 0.0505(2) Uani 1 1 d . .
Cl2 Cl 0.20983(6) 0.67746(4) 1.19260(7) 0.0553(2) Uani 1 1 d . .

loop_
_atom_site_aniso_label
_atom_site_aniso_U_11
_atom_site_aniso_U_22
_atom_site_aniso_U_33
_atom_site_aniso_U_23
_atom_site_aniso_U_13
_atom_site_aniso_U_12
Ir1 0.02731(7) 0.03455(8) 0.02762(7) 0.00045(5) -0.00258(5) -0.00316(5)
Ir2 0.02847(7) 0.03438(8) 0.03172(7) -0.00278(5) -0.00189(5) -0.00152(5)
N1 0.0294(15) 0.0309(14) 0.0391(17) -0.0059(11) -0.0019(12) 0.0022(11)
N2 0.0329(16) 0.0381(16) 0.0389(16) -0.0005(12) 0.0007(13) 0.0041(12)
N3 0.0303(15) 0.0521(18) 0.0389(17) -0.0031(13) 0.0058(13) 0.0030(13)
N4 0.0293(15) 0.0478(17) 0.0363(16) -0.0035(13) 0.0000(12) -0.0047(12)
N5 0.0310(15) 0.0388(16) 0.0326(15) -0.0039(12) -0.0031(12) -0.0004(12)
N6 0.0305(15) 0.0400(16) 0.0451(17) -0.0095(13) -0.0104(13) -0.0020(12)
Si1 0.0533(6) 0.0350(5) 0.0327(5) 0.0031(4) 0.0027(4) -0.0067(4)
Si2 0.0345(5) 0.0360(5) 0.0493(6) -0.0088(4) 0.0004(4) -0.0042(4)
B1 0.032(2) 0.0280(19) 0.040(2) -0.0048(15) -0.0025(17) -0.0007(15)
B2 0.034(2) 0.029(2) 0.034(2) -0.0001(15) -0.0033(16) 0.0004(15)
C1 0.042(2) 0.046(2) 0.0284(18) 0.0016(14) 0.0038(15) -0.0049(15)
C2 0.0364(19) 0.0392(19) 0.0331(18) 0.0055(14) 0.0065(15) 0.0018(14)
C3 0.040(2) 0.046(2) 0.052(2) 0.0084(17) 0.0106(17) -0.0023(16)
C4 0.054(2) 0.038(2) 0.063(3) 0.0106(18) 0.012(2) -0.0032(17)
C5 0.050(2) 0.039(2) 0.057(2) 0.0126(17) 0.0143(19) 0.0093(17)
C6 0.043(2) 0.055(2) 0.051(2) 0.0191(18) -0.0033(18) 0.0092(18)
C7 0.067(3) 0.078(3) 0.045(2) 0.023(2) -0.012(2) 0.005(2)
C8 0.049(2) 0.085(3) 0.032(2) 0.0060(19) 0.0018(18) 0.000(2)
C9 0.125(4) 0.040(2) 0.057(3) -0.002(2) 0.003(3) -0.007(2)
C10 0.063(3) 0.065(3) 0.063(3) 0.018(2) 0.009(2) -0.015(2)
C11 0.047(3) 0.096(4) 0.159(6) 0.059(4) 0.016(4) 0.028(3)
C12 0.072(3) 0.077(3) 0.074(3) 0.031(3) 0.017(3) 0.028(3)
C13 0.055(2) 0.0328(19) 0.043(2) 0.0125(15) 0.0061(18) 0.0073(16)
C14 0.067(3) 0.063(3) 0.046(2) 0.005(2) -0.006(2) 0.005(2)
C16 0.030(2) 0.081(3) 0.061(3) -0.015(2) -0.0037(18) 0.0023(19)
C17 0.032(2) 0.100(4) 0.081(3) -0.023(3) 0.001(2) 0.004(2)
C18 0.044(2) 0.075(3) 0.074(3) -0.021(2) 0.018(2) 0.002(2)
C19 0.043(2) 0.056(2) 0.050(2) -0.0152(18) 0.0082(18) -0.0018(18)
C20 0.0331(18) 0.0391(19) 0.0383(19) 0.0009(15) 0.0013(15) -0.0049(14)
C21 0.046(3) 0.053(3) 0.131(5) -0.006(3) 0.016(3) -0.017(2)
C22 0.075(3) 0.051(3) 0.066(3) -0.020(2) -0.026(2) 0.009(2)
C23 0.048(2) 0.0310(18) 0.0354(19) -0.0043(14) 0.0020(16) -0.0074(15)
C24 0.058(3) 0.056(2) 0.047(2) 0.0046(19) -0.0056(19) 0.005(2)
C25 0.087(4) 0.056(3) 0.050(3) 0.013(2) -0.022(2) -0.003(2)
C26 0.107(4) 0.080(3) 0.056(3) 0.031(2) -0.001(3) -0.026(3)
C27 0.068(3) 0.067(3) 0.061(3) 0.013(2) 0.011(2) -0.020(2)
C28 0.050(2) 0.044(2) 0.041(2) 0.0061(16) 0.0045(17) 0.0008(17)
C29 0.037(2) 0.055(2) 0.039(2) 0.0049(17) -0.0089(16) 0.0000(17)
C30 0.051(2) 0.057(2) 0.039(2) 0.0019(17) -0.0144(18) -0.0010(18)
C31 0.038(2) 0.062(3) 0.057(2) 0.011(2) -0.0051(18) 0.0068(18)
C32 0.051(2) 0.043(2) 0.067(3) 0.0021(19) -0.003(2) 0.0112(18)
C33 0.048(2) 0.035(2) 0.059(2) 0.0016(17) -0.0106(19) 0.0014(16)
C34 0.042(2) 0.039(2) 0.064(3) 0.0058(18) -0.0015(19) -0.0038(16)
C35 0.060(3) 0.059(3) 0.063(3) 0.023(2) 0.006(2) -0.001(2)
C36 0.057(3) 0.080(3) 0.040(2) 0.015(2) -0.0053(19) 0.002(2)
C42 0.0329(19) 0.0357(19) 0.058(2) -0.0136(16) -0.0149(17) 0.0078(14)
C43 0.049(2) 0.0335(19) 0.044(2) -0.0073(15) -0.0182(17) 0.0109(15)
C44 0.051(2) 0.0349(19) 0.037(2) -0.0039(15) -0.0091(16) 0.0044(16)
C53 0.0342(19) 0.043(2) 0.048(2) -0.0057(16) 0.0063(16) -0.0017(15)
C54 0.040(2) 0.086(3) 0.055(3) -0.006(2) 0.0061(19) 0.009(2)
C55 0.077(3) 0.059(3) 0.040(2) -0.0001(18) -0.004(2) -0.001(2)
C56 0.115(4) 0.079(3) 0.031(2) 0.000(2) -0.007(3) 0.008(3)
C57 0.108(4) 0.079(3) 0.044(3) -0.012(2) -0.036(3) 0.022(3)
C58 0.068(3) 0.054(3) 0.059(3) -0.020(2) -0.034(2) 0.022(2)
C59 0.060(3) 0.081(3) 0.093(4) -0.042(3) -0.047(3) 0.024(3)
C60 0.040(2) 0.084(3) 0.121(5) -0.053(3) -0.032(3) 0.012(2)
C61 0.035(2) 0.067(3) 0.090(3) -0.034(2) -0.013(2) 0.0043(19)
C62 0.044(2) 0.0350(19) 0.042(2) -0.0053(15) 0.0045(17) -0.0039(15)
C63 0.047(2) 0.039(2) 0.039(2) -0.0018(15) 0.0060(16) 0.0039(16)
C64 0.064(3) 0.057(3) 0.053(3) 0.0110(19) 0.004(2) 0.016(2)
C65 0.085(3) 0.067(3) 0.053(3) 0.021(2) 0.007(2) 0.015(2)
C66 0.091(4) 0.060(3) 0.048(3) 0.010(2) 0.020(2) -0.006(2)
C67 0.058(3) 0.050(2) 0.048(2) -0.0011(18) 0.015(2) -0.0081(19)
C68 0.064(3) 0.090(3) 0.050(3) -0.006(2) 0.027(2) -0.008(2)
C69 0.047(3) 0.104(4) 0.090(4) -0.010(3) 0.019(3) 0.002(3)
C70 0.099(5) 0.098(4) 0.072(4) -0.005(3) -0.035(3) 0.007(3)
C71 0.081(4) 0.081(4) 0.140(6) 0.025(4) -0.042(4) 0.005(3)
C73 0.0358(19) 0.0325(18) 0.0367(19) -0.0052(14) -0.0036(15) 0.0070(14)
C74 0.051(2) 0.064(3) 0.042(2) -0.0093(18) -0.0126(18) 0.0080(19)
C75 0.045(2) 0.079(3) 0.057(3) -0.019(2) -0.026(2) 0.008(2)
C76 0.033(2) 0.068(3) 0.067(3) -0.014(2) -0.0087(19) 0.0021(18)
C77 0.034(2) 0.048(2) 0.051(2) -0.0074(17) 0.0000(17) 0.0023(15)
Cl1 0.0485(5) 0.0642(6) 0.0399(5) -0.0034(4) 0.0105(4) 0.0038(4)
Cl2 0.0431(5) 0.0748(7) 0.0472(5) -0.0132(5) -0.0051(4) -0.0197(5)

loop_
_atom_type_symbol
_atom_type_description
_atom_type_scat_dispersion_real
_atom_type_scat_dispersion_imag
_atom_type_scat_source
C C 0.0033 0.0016 'International Tables Vol C Tables 4.2.6.8 and 6.1.1.4'
H H 0.0000 0.0000 'International Tables Vol C Tables 4.2.6.8 and 6.1.1.4'
B B 0.0013 0.0007 'International Tables Vol C Tables 4.2.6.8 and 6.1.1.4'
N N 0.0061 0.0033 'International Tables Vol C Tables 4.2.6.8 and 6.1.1.4'
Si Si 0.0817 0.0704 'International Tables Vol C Tables 4.2.6.8 and 6.1.1.4'
Cl Cl 0.1484 0.1585 'International Tables Vol C Tables 4.2.6.8 and 6.1.1.4'
Ir Ir -1.4442 7.9887 'International Tables Vol C Tables 4.2.6.8 and 6.1.1.4'

loop_
_geom_angle_atom_site_label_1
_geom_angle_atom_site_label_2
_geom_angle_atom_site_label_3
_geom_angle
B2 Ir1 N4 77.32(13)
B2 Ir1 C1 116.99(14)
N4 Ir1 C1 165.38(12)
B2 Ir1 C2 80.89(14)
N4 Ir1 C2 154.67(12)
C1 Ir1 C2 37.32(12)
B2 Ir1 C6 116.47(14)
N4 Ir1 C6 91.89(12)
C1 Ir1 C6 79.17(13)
C2 Ir1 C6 86.35(13)
B2 Ir1 C5 82.69(15)
N4 Ir1 C5 86.14(12)
C1 Ir1 C5 92.52(13)
C2 Ir1 C5 78.39(12)
C6 Ir1 C5 33.83(13)
B2 Ir1 Si1 80.36(10)
N4 Ir1 Si1 91.96(8)
C1 Ir1 Si1 93.48(10)
C2 Ir1 Si1 96.99(9)
C6 Ir1 Si1 163.17(11)
C5 Ir1 Si1 162.95(11)
B2 Ir1 Cl2 156.21(11)
N4 Ir1 Cl2 86.76(8)
C1 Ir1 Cl2 80.49(9)
C2 Ir1 Cl2 117.80(9)
C6 Ir1 Cl2 81.20(10)
C5 Ir1 Cl2 114.09(10)
Si1 Ir1 Cl2 82.66(4)
B1 Ir2 N1 76.77(13)
B1 Ir2 C30 116.94(15)
N1 Ir2 C30 166.06(13)
B1 Ir2 C29 81.25(14)
N1 Ir2 C29 154.36(12)
C30 Ir2 C29 37.12(14)
B1 Ir2 C33 83.48(14)
N1 Ir2 C33 86.64(11)
C30 Ir2 C33 92.23(14)
C29 Ir2 C33 77.85(13)
B1 Ir2 C34 116.83(14)
N1 Ir2 C34 93.20(12)
C30 Ir2 C34 78.51(14)
C29 Ir2 C34 85.02(14)
C33 Ir2 C34 33.37(13)
B1 Ir2 Si2 78.33(10)
N1 Ir2 Si2 93.26(7)
C30 Ir2 Si2 92.22(11)
C29 Ir2 Si2 95.07(10)
C33 Ir2 Si2 161.32(10)
C34 Ir2 Si2 164.57(10)
B1 Ir2 Cl1 155.45(11)
N1 Ir2 Cl1 86.33(7)
C30 Ir2 Cl1 81.37(11)
C29 Ir2 Cl1 118.50(10)
C33 Ir2 Cl1 113.51(10)
C34 Ir2 Cl1 81.35(10)
Si2 Ir2 Cl1 85.10(3)
C77 N1 C73 118.8(3)
C77 N1 Ir2 122.4(2)
C73 N1 Ir2 118.4(2)
C73 N2 C63 122.9(3)
C73 N2 B1 114.8(3)
C63 N2 B1 122.2(3)
C53 N3 B1 123.8(3)
C16 N4 C20 118.6(3)
C16 N4 Ir1 123.0(2)
C20 N4 Ir1 117.6(2)
C20 N5 C44 122.4(3)
C20 N5 B2 115.8(3)
C44 N5 B2 121.6(3)
C42 N6 B2 123.5(3)
C10 Si1 C9 106.8(2)
C10 Si1 C13 106.84(18)
C9 Si1 C13 102.8(2)
C10 Si1 Ir1 110.53(14)
C9 Si1 Ir1 114.17(14)
C13 Si1 Ir1 114.96(11)
C22 Si2 C21 102.1(2)
C22 Si2 C23 104.34(17)
C21 Si2 C23 105.9(2)
C22 Si2 Ir2 114.00(15)
C21 Si2 Ir2 116.68(15)
C23 Si2 Ir2 112.46(10)
N3 B1 N2 114.0(3)
N3 B1 Ir2 133.0(3)
N2 B1 Ir2 113.0(2)
N6 B2 N5 114.0(3)
N6 B2 Ir1 133.9(3)
N5 B2 Ir1 112.0(2)
C2 C1 C8 123.8(3)
C2 C1 Ir1 71.86(19)
C8 C1 Ir1 111.4(2)
C1 C2 C3 121.9(3)
C1 C2 Ir1 70.82(19)
C3 C2 Ir1 115.0(2)
C2 C3 C4 115.3(3)
C5 C4 C3 114.2(3)
C6 C5 C4 124.5(4)
C6 C5 Ir1 73.0(2)
C4 C5 Ir1 109.0(2)
C5 C6 C7 124.0(4)
C5 C6 Ir1 73.1(2)
C7 C6 Ir1 110.1(2)
C6 C7 C8 114.9(3)
C1 C8 C7 116.5(3)
C71 C11 C12 120.2(5)
C11 C12 C13 122.0(5)
C14 C13 C12 115.2(4)
C14 C13 Si1 122.2(3)
C12 C13 Si1 122.4(3)
C70 C14 C13 121.7(5)
N4 C16 C17 122.8(4)
C16 C17 C18 118.5(4)
C19 C18 C17 119.7(4)
C18 C19 C20 119.7(4)
N4 C20 N5 114.1(3)
N4 C20 C19 120.5(3)
N5 C20 C19 125.2(3)
C28 C23 C27 116.0(4)
C28 C23 Si2 121.1(3)
C27 C23 Si2 122.7(3)
C25 C24 C28 119.6(4)
C24 C25 C26 119.7(4)
C25 C26 C27 120.8(4)
C26 C27 C23 121.3(4)
C23 C28 C24 122.7(3)
C30 C29 C31 122.4(3)
C30 C29 Ir2 70.6(2)
C31 C29 Ir2 114.9(2)
C29 C30 C36 124.1(4)
C29 C30 Ir2 72.2(2)
C36 C30 Ir2 112.3(3)
C29 C31 C32 115.2(3)
C33 C32 C31 113.7(3)
C34 C33 C32 124.7(4)
C34 C33 Ir2 73.4(2)
C32 C33 Ir2 108.5(2)
C33 C34 C35 123.4(4)
C33 C34 Ir2 73.2(2)
C35 C34 Ir2 109.9(2)
C34 C35 C36 114.7(3)
C30 C36 C35 114.5(3)
C61 C42 C43 120.7(3)
C61 C42 N6 120.6(4)
C43 C42 N6 118.7(3)
C42 C43 C44 121.6(3)
C42 C43 C58 119.2(4)
C44 C43 C58 119.2(4)
C55 C44 C43 120.1(3)
C55 C44 N5 123.3(3)
C43 C44 N5 116.6(3)
C54 C53 N3 120.8(3)
C54 C53 C62 120.3(3)
N3 C53 C62 118.8(3)
C53 C54 C69 119.5(4)
C44 C55 C56 119.4(4)
C57 C56 C55 121.1(4)
C56 C57 C58 121.2(4)
C57 C58 C59 123.8(4)
C57 C58 C43 118.3(4)
C59 C58 C43 117.9(4)
C60 C59 C58 121.1(4)
C59 C60 C61 121.4(5)
C42 C61 C60 119.4(5)
C53 C62 C67 119.0(3)
C53 C62 C63 121.5(3)
C67 C62 C63 119.4(3)
C64 C63 N2 124.1(3)
C64 C63 C62 119.3(3)
N2 C63 C62 116.5(3)
C63 C64 C65 120.0(4)
C66 C65 C64 121.7(4)
C65 C66 C67 120.5(4)
C68 C67 C66 122.8(4)
C68 C67 C62 118.9(4)
C66 C67 C62 118.3(4)
C69 C68 C67 119.8(4)
C68 C69 C54 122.3(4)
C71 C70 C14 121.8(6)
C70 C71 C11 119.1(6)
N1 C73 N2 113.9(3)
N1 C73 C74 119.7(3)
N2 C73 C74 126.1(3)
C75 C74 C73 120.0(4)
C74 C75 C76 119.5(4)
C77 C76 C75 118.3(4)
N1 C77 C76 123.6(4)

loop_
_geom_bond_atom_site_label_1
_geom_bond_atom_site_label_2
_geom_bond_distance
Ir1 B2 2.071(4)
Ir1 N4 2.108(3)
Ir1 C1 2.184(3)
Ir1 C2 2.197(3)
Ir1 C6 2.348(3)
Ir1 C5 2.348(3)
Ir1 Si1 2.4260(10)
Ir1 Cl2 2.5333(9)
Ir2 B1 2.062(4)
Ir2 N1 2.096(3)
Ir2 C30 2.188(3)
Ir2 C29 2.208(3)
Ir2 C33 2.361(3)
Ir2 C34 2.363(3)
Ir2 Si2 2.4179(10)
Ir2 Cl1 2.5432(9)
N1 C77 1.343(4)
N1 C73 1.353(4)
N2 C73 1.389(4)
N2 C63 1.428(4)
N2 B1 1.477(5)
N3 C53 1.403(4)
N3 B1 1.430(5)
N4 C16 1.344(4)
N4 C20 1.351(4)
N5 C20 1.383(4)
N5 C44 1.429(4)
N5 B2 1.478(4)
N6 C42 1.415(4)
N6 B2 1.419(4)
Si1 C10 1.882(4)
Si1 C9 1.886(4)
Si1 C13 1.893(4)
Si2 C22 1.887(4)
Si2 C21 1.892(4)
Si2 C23 1.905(4)
C1 C2 1.402(5)
C1 C8 1.509(5)
C2 C3 1.527(5)
C3 C4 1.529(5)
C4 C5 1.509(5)
C5 C6 1.366(5)
C6 C7 1.510(6)
C7 C8 1.522(6)
C11 C71 1.354(8)
C11 C12 1.393(8)
C12 C13 1.399(6)
C13 C14 1.383(5)
C14 C70 1.381(7)
C16 C17 1.370(6)
C17 C18 1.378(6)
C18 C19 1.359(5)
C19 C20 1.397(5)
C23 C28 1.383(5)
C23 C27 1.393(5)
C24 C25 1.357(5)
C24 C28 1.386(5)
C25 C26 1.365(7)
C26 C27 1.380(7)
C29 C30 1.399(5)
C29 C31 1.522(5)
C30 C36 1.507(5)
C31 C32 1.529(5)
C32 C33 1.503(5)
C33 C34 1.356(5)
C34 C35 1.522(5)
C35 C36 1.532(6)
C42 C61 1.375(5)
C42 C43 1.410(5)
C43 C44 1.421(5)
C43 C58 1.429(5)
C44 C55 1.374(5)
C53 C54 1.371(5)
C53 C62 1.418(5)
C54 C69 1.392(6)
C55 C56 1.417(6)
C56 C57 1.352(7)
C57 C58 1.407(7)
C58 C59 1.419(7)
C59 C60 1.345(7)
C60 C61 1.408(6)
C62 C67 1.426(5)
C62 C63 1.431(5)
C63 C64 1.371(5)
C64 C65 1.407(6)
C65 C66 1.348(6)
C66 C67 1.419(6)
C67 C68 1.407(6)
C68 C69 1.360(7)
C70 C71 1.344(8)
C73 C74 1.402(5)
C74 C75 1.370(6)
C75 C76 1.375(6)
C76 C77 1.361(5)
